data_4335895
loop_
_publ_author_name
'Shuai-Hua Wang'
'Fa-Kun Zheng'
'Ming-Jian Zhang'
'Zhi-Fa Liu'
'Jun Chen'
'Yu Xiao'
'A-Qing Wu'
'Guo-Cong Guo'
'Jin-Shun Huang'

_publ_contact_author_address
;
State Key Laboratory of Structural Chemistry,
Fujian Institute on the Structure of Matter,
Chinese Academy of Sciences,
Fuzhou, Fujian 350002, P. R. China 
;
_publ_contact_author_email zfk@fjirsm.ac.cn
_publ_contact_author_fax '+86 591 8371 4946'
_publ_contact_author_name 'Professor Dr. Fa-Kun Zheng'
_publ_contact_author_phone '+86 591 8370 4827'
_publ_section_title
;
 Homochiral Zinc(II) Coordination Compounds Based on In-Situ-Generated
 Chiral Amino Acid-Tetrazole Ligands: Circular Dichroism, Excitation
 Light-Induced Tunable Photoluminescence, and Energetic Performance
;
_journal_name_full 'Inorganic Chemistry'
_journal_page_first 10096
_journal_page_last 10104
_journal_paper_doi 10.1021/ic401409b
_journal_volume 52
_journal_year 2013
_chemical_absolute_configuration rmad
_chemical_formula_moiety '[Zn(R-tzep)(H2O)2].H2O'
_chemical_formula_sum 'C8 H17 N5 O5 Zn'
_chemical_formula_weight 328.64
_chemical_name_common '[Zn(R-tzep)(H2O)2].H2O'
_chemical_name_systematic '[Zn(R-tzep)(H2O)2].H2O'
_space_group_IT_number 5
_symmetry_cell_setting monoclinic
_symmetry_space_group_name_Hall 'C 2y'
_symmetry_space_group_name_H-M 'C 1 2 1'
_atom_sites_solution_hydrogens geom
_atom_sites_solution_primary direct
_atom_sites_solution_secondary difmap
_audit_creation_method SHELXL-97
_cell_angle_alpha 90.00
_cell_angle_beta 90.668(6)
_cell_angle_gamma 90.00
_cell_formula_units_Z 4
_cell_length_a 22.911(2)
_cell_length_b 7.7031(6)
_cell_length_c 7.3610(7)
_cell_measurement_reflns_used 2004
_cell_measurement_temperature 293(2)
_cell_measurement_theta_max 27.4584
_cell_measurement_theta_min 2.7674
_cell_volume 1299.0(2)
_computing_cell_refinement 'CrystalClear (Rigaku Inc., 2008)'
_computing_data_collection 'CrystalClear (Rigaku Inc., 2008)'
_computing_data_reduction 'CrystalClear (Rigaku Inc., 2008)'
_computing_publication_material 'SHELXL-97 (Sheldrick, 1997)'
_computing_structure_refinement 'SHELXL-97 (Sheldrick, 1997)'
_computing_structure_solution 'SHELXS-97 (Sheldrick, 1990)'
_diffrn_ambient_temperature 293(2)
_diffrn_detector_area_resol_mean 28.5714
_diffrn_measured_fraction_theta_full 0.982
_diffrn_measured_fraction_theta_max 0.982
_diffrn_measurement_device_type 'Rigaku Mercury CCD'
_diffrn_measurement_method CCD_Profile_fitting
_diffrn_radiation_monochromator graphite
_diffrn_radiation_source 'fine-focus sealed tube'
_diffrn_radiation_type MoK\a
_diffrn_radiation_wavelength 0.71073
_diffrn_reflns_av_R_equivalents 0.0229
_diffrn_reflns_av_sigmaI/netI 0.0432
_diffrn_reflns_limit_h_max 27
_diffrn_reflns_limit_h_min -27
_diffrn_reflns_limit_k_max 9
_diffrn_reflns_limit_k_min -9
_diffrn_reflns_limit_l_max 8
_diffrn_reflns_limit_l_min -8
_diffrn_reflns_number 4846
_diffrn_reflns_theta_full 25.49
_diffrn_reflns_theta_max 25.49
_diffrn_reflns_theta_min 3.56
_exptl_absorpt_coefficient_mu 1.916
_exptl_absorpt_correction_T_max 0.656
_exptl_absorpt_correction_T_min 0.591
_exptl_absorpt_correction_type multi-scan
_exptl_absorpt_process_details 'Sphere (Rigaku CrystalClear)'
_exptl_crystal_colour Colorless
_exptl_crystal_density_diffrn 1.680
_exptl_crystal_description Block
_exptl_crystal_F_000 680
_exptl_crystal_size_max 0.280
_exptl_crystal_size_mid 0.260
_exptl_crystal_size_min 0.220
_refine_diff_density_max 0.177
_refine_diff_density_min -0.176
_refine_diff_density_rms 0.040
_refine_ls_abs_structure_details 'Flack H D (1983), 1079 Friedel pairs, Acta Cryst. A39, 876-881'
_refine_ls_abs_structure_Flack 0.047(10)
_refine_ls_extinction_method none
_refine_ls_goodness_of_fit_ref 1.007
_refine_ls_hydrogen_treatment mixed
_refine_ls_matrix_type full
_refine_ls_number_parameters 190
_refine_ls_number_reflns 2359
_refine_ls_number_restraints 10
_refine_ls_restrained_S_all 1.007
_refine_ls_R_factor_all 0.0261
_refine_ls_R_factor_gt 0.0228
_refine_ls_shift/su_max 0.001
_refine_ls_shift/su_mean 0.000
_refine_ls_structure_factor_coef Fsqd
_refine_ls_weighting_details 'calc w=1/[\s^2^(Fo^2^)+(0.0110P)^2^+0.0000P] where P=(Fo^2^+2Fc^2^)/3'
_refine_ls_weighting_scheme calc
_refine_ls_wR_factor_gt 0.0413
_refine_ls_wR_factor_ref 0.0421
_reflns_number_gt 2182
_reflns_number_total 2359
_reflns_threshold_expression >2sigma(I)
_cod_data_source_file ic401409b_si_002_4.cif
_cod_data_source_block 2b
_cod_database_code 4335895

loop_
_symmetry_equiv_pos_as_xyz
'x, y, z'
'-x, y, -z'
'x+1/2, y+1/2, z'
'-x+1/2, y+1/2, -z'

loop_
_atom_site_label
_atom_site_type_symbol
_atom_site_fract_x
_atom_site_fract_y
_atom_site_fract_z
_atom_site_U_iso_or_equiv
_atom_site_adp_type
_atom_site_occupancy
_atom_site_symmetry_multiplicity
_atom_site_calc_flag
_atom_site_refinement_flags
Zn1 Zn 0.429697(9) 0.84093(4) 0.26634(3) 0.02769(8) Uani 1 1 d .
O1 O 0.39684(6) 0.9693(2) 0.4766(2) 0.0325(4) Uani 1 1 d .
O2 O 0.31452(7) 1.0401(3) 0.6150(3) 0.0478(5) Uani 1 1 d .
O1W O 0.50666(8) 0.9934(2) 0.2832(3) 0.0338(4) Uani 1 1 d D
H1WA H 0.5006(14) 1.0998(16) 0.269(4) 0.051 Uiso 1 1 d D
H1WB H 0.5341(9) 0.991(3) 0.359(3) 0.051 Uiso 1 1 d D
O2W O 0.41628(9) 0.9190(3) 0.0142(3) 0.0566(6) Uani 1 1 d D
H2WA H 0.4069(15) 1.0224(19) -0.003(5) 0.085 Uiso 1 1 d D
H2WB H 0.4398(12) 0.892(4) -0.069(3) 0.085 Uiso 1 1 d D
O3W O 0.36770(8) 1.2091(3) 0.9012(3) 0.0478(5) Uani 1 1 d D
H3WA H 0.3513(12) 1.158(4) 0.814(3) 0.072 Uiso 1 1 d D
H3WB H 0.3952(9) 1.268(4) 0.861(4) 0.072 Uiso 1 1 d D
N1 N 0.47332(9) 0.6184(3) 0.2686(3) 0.0306(5) Uani 1 1 d .
N2 N 0.52970(9) 0.6048(3) 0.2156(3) 0.0367(5) Uani 1 1 d .
N3 N 0.54220(9) 0.4403(3) 0.2070(3) 0.0427(6) Uani 1 1 d .
N4 N 0.49549(8) 0.3439(4) 0.2551(3) 0.0395(4) Uani 1 1 d .
N5 N 0.34616(8) 0.7012(3) 0.2962(3) 0.0250(4) Uani 1 1 d .
C1 C 0.45383(11) 0.4575(3) 0.2915(3) 0.0302(6) Uani 1 1 d .
C2 C 0.39349(10) 0.4095(3) 0.3454(4) 0.0374(6) Uani 1 1 d .
H2A H 0.3960 0.3173 0.4350 0.045 Uiso 1 1 calc R
H2B H 0.3732 0.3631 0.2397 0.045 Uiso 1 1 calc R
C3 C 0.35703(11) 0.5561(3) 0.4233(4) 0.0340(6) Uani 1 1 d .
H3A H 0.3198 0.5092 0.4608 0.041 Uiso 1 1 calc R
H3B H 0.3767 0.6010 0.5308 0.041 Uiso 1 1 calc R
C4 C 0.31454(11) 0.6441(4) 0.1280(4) 0.0392(7) Uani 1 1 d .
H4A H 0.2876 0.5509 0.1552 0.047 Uiso 1 1 calc R
H4B H 0.3419 0.6035 0.0379 0.047 Uiso 1 1 calc R
C5 C 0.28175(10) 0.8028(4) 0.0589(4) 0.0422(9) Uani 1 1 d .
H5A H 0.3010 0.8515 -0.0460 0.051 Uiso 1 1 calc R
H5B H 0.2421 0.7721 0.0244 0.051 Uiso 1 1 calc R
C6 C 0.28175(11) 0.9319(4) 0.2137(4) 0.0441(7) Uani 1 1 d .
H6A H 0.2423 0.9704 0.2386 0.053 Uiso 1 1 calc R
H6B H 0.3053 1.0324 0.1842 0.053 Uiso 1 1 calc R
C7 C 0.30778(8) 0.8349(5) 0.3789(3) 0.0291(5) Uani 1 1 d .
H7A H 0.2765 0.7782 0.4465 0.035 Uiso 1 1 calc R
C8 C 0.34149(10) 0.9559(3) 0.5032(3) 0.0290(6) Uani 1 1 d .

loop_
_atom_site_aniso_label
_atom_site_aniso_U_11
_atom_site_aniso_U_22
_atom_site_aniso_U_33
_atom_site_aniso_U_23
_atom_site_aniso_U_13
_atom_site_aniso_U_12
Zn1 0.02650(12) 0.02532(12) 0.03134(14) 0.0023(2) 0.00432(9) 0.00230(18)
O1 0.0246(8) 0.0326(9) 0.0403(11) -0.0077(9) 0.0037(8) -0.0023(7)
O2 0.0340(9) 0.0604(13) 0.0493(13) -0.0222(10) 0.0097(9) 0.0039(9)
O1W 0.0292(9) 0.0232(9) 0.0489(13) 0.0052(9) -0.0001(9) -0.0022(9)
O2W 0.0407(11) 0.0910(17) 0.0382(12) 0.0262(11) 0.0100(9) 0.0132(11)
O3W 0.0484(12) 0.0534(13) 0.0417(12) 0.0022(11) 0.0045(10) -0.0201(10)
N1 0.0261(11) 0.0259(11) 0.0399(14) -0.0014(10) 0.0010(10) 0.0042(10)
N2 0.0283(11) 0.0335(12) 0.0482(15) -0.0048(12) 0.0005(11) 0.0070(10)
N3 0.0382(12) 0.0354(13) 0.0544(16) -0.0047(12) 0.0005(11) 0.0113(11)
N4 0.0426(10) 0.0271(9) 0.0487(12) 0.001(2) 0.0004(9) 0.0097(19)
N5 0.0255(10) 0.0256(10) 0.0240(11) -0.0008(9) 0.0019(9) -0.0011(9)
C1 0.0389(13) 0.0205(13) 0.0310(15) -0.0015(11) -0.0041(11) 0.0040(11)
C2 0.0380(13) 0.0253(12) 0.0489(18) 0.0044(12) 0.0018(13) -0.0031(11)
C3 0.0358(13) 0.0297(13) 0.0365(15) 0.0067(12) 0.0051(12) -0.0057(12)
C4 0.0363(14) 0.0442(16) 0.0369(16) -0.0111(14) -0.0052(13) -0.0027(13)
C5 0.0323(12) 0.056(3) 0.0380(15) -0.0004(14) -0.0084(11) 0.0010(13)
C6 0.0376(15) 0.0496(17) 0.0450(19) -0.0013(15) -0.0099(14) 0.0133(13)
C7 0.0217(9) 0.0343(12) 0.0313(11) -0.001(2) 0.0040(8) 0.0012(18)
C8 0.0288(12) 0.0281(13) 0.0301(14) 0.0009(12) 0.0040(11) -0.0002(11)

loop_
_atom_type_symbol
_atom_type_description
_atom_type_scat_dispersion_real
_atom_type_scat_dispersion_imag
_atom_type_scat_source
C C 0.0033 0.0016 'International Tables Vol C Tables 4.2.6.8 and 6.1.1.4'
H H 0.0000 0.0000 'International Tables Vol C Tables 4.2.6.8 and 6.1.1.4'
N N 0.0061 0.0033 'International Tables Vol C Tables 4.2.6.8 and 6.1.1.4'
O O 0.0106 0.0060 'International Tables Vol C Tables 4.2.6.8 and 6.1.1.4'
Zn Zn 0.2839 1.4301 'International Tables Vol C Tables 4.2.6.8 and 6.1.1.4'

loop_
_geom_angle_atom_site_label_1
_geom_angle_atom_site_label_2
_geom_angle_atom_site_label_3
_geom_angle
O2W Zn1 N1 110.16(9)
O2W Zn1 O1 121.58(8)
N1 Zn1 O1 128.11(8)
O2W Zn1 O1W 90.37(9)
N1 Zn1 O1W 93.41(9)
O1 Zn1 O1W 90.07(7)
O2W Zn1 N5 96.69(8)
N1 Zn1 N5 90.87(8)
O1 Zn1 N5 80.14(7)
O1W Zn1 N5 169.94(8)
C8 O1 Zn1 117.37(15)
C1 N1 N2 106.7(2)
C1 N1 Zn1 129.57(16)
N2 N1 Zn1 123.02(17)
N3 N2 N1 107.5(2)
N2 N3 N4 110.3(2)
C1 N4 N3 105.3(2)
C3 N5 C7 111.1(2)
C3 N5 C4 112.2(2)
C7 N5 C4 105.03(17)
C3 N5 Zn1 106.98(14)
C7 N5 Zn1 102.74(15)
C4 N5 Zn1 118.27(15)
N4 C1 N1 110.3(2)
N4 C1 C2 124.3(2)
N1 C1 C2 125.4(2)
C1 C2 C3 115.6(2)
N5 C3 C2 114.4(2)
N5 C4 C5 105.9(2)
C6 C5 C4 106.34(19)
C5 C6 C7 105.8(2)
N5 C7 C8 111.95(16)
N5 C7 C6 103.77(18)
C8 C7 C6 111.6(3)
O2 C8 O1 124.5(2)
O2 C8 C7 118.4(2)
O1 C8 C7 117.0(2)

loop_
_geom_bond_atom_site_label_1
_geom_bond_atom_site_label_2
_geom_bond_distance
Zn1 O2W 1.972(2)
Zn1 N1 1.984(2)
Zn1 O1 1.9915(17)
Zn1 O1W 2.1210(18)
Zn1 N5 2.2088(18)
O1 C8 1.290(3)
O2 C8 1.221(3)
N1 C1 1.329(3)
N1 N2 1.358(3)
N2 N3 1.301(3)
N3 N4 1.353(3)
N4 C1 1.324(3)
N5 C3 1.477(3)
N5 C7 1.489(4)
N5 C4 1.493(3)
C1 C2 1.489(3)
C2 C3 1.521(4)
C4 C5 1.519(4)
C5 C6 1.512(4)
C6 C7 1.541(4)
C7 C8 1.512(4)
